data_7248795
loop_
_publ_author_name
'Toomey, Ryan'
'Wang, Luther'
'Heider, Emily C.'
'Hartman, Joshua D.'
'Nichols, Alexander J.'
'Myles, Dean A. A.'
'Gardberg, Anna S.'
'McIntyre, Garry J.'
'Zeller, Matthias'
'Mehta, Manish A.'
'Harper, James K.'

_publ_section_title
;
 NMR-guided refinement of crystal structures using 15N chemical shift
 tensors
;
_journal_issue 25
_journal_name_full CrystEngComm
_journal_page_first 3289
_journal_page_last 3302
_journal_paper_doi 10.1039/D4CE00237G
_journal_volume 26
_journal_year 2024
_chemical_absolute_configuration syn
_chemical_formula_sum 'C7 H15 N3 O5'
_chemical_formula_weight 221.22
_chemical_name_systematic 'L-Analyl-glycyl-glycine monohydrate'
_space_group_crystal_system monoclinic
_space_group_IT_number 4
_space_group_name_Hall 'P 2yb'
_space_group_name_H-M_alt 'P 1 21 1'
_atom_sites_solution_hydrogens 'isomorphic replacement from X-ray data'
_atom_sites_solution_primary 'isomorphic replacement from X-ray data'
_atom_sites_solution_secondary 'isomorphic replacement from X-ray data'
_audit_creation_method SHELXL-2019/1
_audit_update_record
;
2024-03-05 deposited with the CCDC.	2024-05-31 downloaded from the CCDC.
;
_cell_angle_alpha 90
_cell_angle_beta 102.7243(11)
_cell_angle_gamma 90
_cell_formula_units_Z 2
_cell_length_a 7.8012(3)
_cell_length_b 5.3813(2)
_cell_length_c 12.1746(4)
_cell_measurement_temperature 150(2)
_cell_volume 498.55(3)
_computing_cell_refinement LaueGEN
_computing_data_collection LaueGEN
_computing_data_reduction 'LaueGEN, ARGONNE_BOXES and LSCALE'
_computing_structure_refinement 'SHELXL-2019/1 (Sheldrick, 2019)'
_computing_structure_solution 'isomorphic replacement from X-ray data'
_diffrn_ambient_temperature 150(2)
_diffrn_measured_fraction_theta_full 0.747
_diffrn_measured_fraction_theta_max 0.732
_diffrn_measurement_device_type
;
cylindrical image-plate detector, 
Very-Intense Vertical-Axis Laue Diffractometer (VIVALDI) at 
the Institut Laue-Langevin
;
_diffrn_radiation_type neutron
_diffrn_radiation_wavelength 1.500
_diffrn_reflns_av_R_equivalents 0.1022
_diffrn_reflns_av_unetI/netI 0.0639
_diffrn_reflns_Laue_measured_fraction_full 0.747
_diffrn_reflns_Laue_measured_fraction_max 0.732
_diffrn_reflns_limit_h_max 10
_diffrn_reflns_limit_h_min -10
_diffrn_reflns_limit_k_max 7
_diffrn_reflns_limit_k_min 0
_diffrn_reflns_limit_l_max 15
_diffrn_reflns_limit_l_min 0
_diffrn_reflns_number 3459
_diffrn_reflns_point_group_measured_fraction_full 0.417
_diffrn_reflns_point_group_measured_fraction_max 0.404
_diffrn_reflns_theta_full 64.158
_diffrn_reflns_theta_max 87.426
_diffrn_reflns_theta_min 8.802
_diffrn_source 'white neutron beam'
_exptl_absorpt_coefficient_mu 4.873
_exptl_absorpt_correction_type none
_exptl_crystal_colour colourless
_exptl_crystal_density_diffrn 1.474
_exptl_crystal_description block
_exptl_crystal_F_000 236
_exptl_crystal_recrystallization_method 'Re-crystallisation from solvent: Water'
_refine_diff_density_max 1.102
_refine_diff_density_min -1.030
_refine_diff_density_rms 0.269
_refine_ls_abs_structure_details
;
 All f" are zero, so absolute structure could not be determined
;
_refine_ls_extinction_method none
_refine_ls_goodness_of_fit_ref 1.071
_refine_ls_hydrogen_treatment refall
_refine_ls_matrix_type full
_refine_ls_number_parameters 271
_refine_ls_number_reflns 1001
_refine_ls_number_restraints 1
_refine_ls_restrained_S_all 1.071
_refine_ls_R_factor_all 0.0554
_refine_ls_R_factor_gt 0.0549
_refine_ls_shift/su_max 0.000
_refine_ls_shift/su_mean 0.000
_refine_ls_structure_factor_coef Fsqd
_refine_ls_weighting_details 'w=1/[\s^2^(Fo^2^)+(0.1277P)^2^+0.0471P] where P=(Fo^2^+2Fc^2^)/3'
_refine_ls_weighting_scheme calc
_refine_ls_wR_factor_gt 0.1351
_refine_ls_wR_factor_ref 0.1355
_reflns_Friedel_coverage 0.000
_reflns_Friedel_fraction_full 0.000
_reflns_Friedel_fraction_max 0.000
_reflns_number_gt 987
_reflns_number_total 1001
_reflns_threshold_expression 'I > 2\s(I)'
_cod_data_source_file d4ce00237g2.cif
_cod_data_source_block agg-150K-neutron-MZ
_cod_depositor_comments 'Adding full bibliography for 7248795.cif.'
_cod_original_cell_volume 498.54(3)
_cod_original_sg_symbol_H-M 'P 21'
_cod_database_code 7248795
_shelx_shelxl_version_number 2019/1
_shelx_space_group_comment
;
The symmetry employed for this shelxl refinement is uniquely defined
by the following loop, which should always be used as a source of
symmetry information in preference to the above space-group names.
They are only intended as comments.
;

loop_
_space_group_symop_operation_xyz
'x, y, z'
'-x, y+1/2, -z'

loop_
_atom_site_label
_atom_site_type_symbol
_atom_site_fract_x
_atom_site_fract_y
_atom_site_fract_z
_atom_site_U_iso_or_equiv
_atom_site_adp_type
_atom_site_occupancy
_atom_site_site_symmetry_order
_atom_site_calc_flag
_atom_site_refinement_flags_posn
_atom_site_refinement_flags_adp
_atom_site_refinement_flags_occupancy
_atom_site_disorder_assembly
_atom_site_disorder_group
O1 O 0.2717(5) 1.2563(8) 0.0600(3) 0.0205(8) Uani 1 1 d . . . . .
O4 O 0.4741(5) 1.0013(8) 0.6767(3) 0.0169(7) Uani 1 1 d . . . . .
O3 O 0.1161(5) 1.0775(7) 0.4319(3) 0.0190(8) Uani 1 1 d . . . . .
O2 O 0.4695(5) 0.9997(8) 0.1554(4) 0.0194(8) Uani 1 1 d . . . . .
N1 N 0.2888(3) 0.9302(4) 0.3205(2) 0.0163(5) Uani 1 1 d . . . . .
H1 H 0.3809(9) 0.8065(13) 0.3084(6) 0.0279(14) Uani 1 1 d . . . . .
N2 N 0.2447(3) 0.7482(4) 0.60320(19) 0.0146(5) Uani 1 1 d . . . . .
H2 H 0.1215(9) 0.6889(16) 0.6071(7) 0.0308(15) Uani 1 1 d . . . . .
C5 C 0.3349(4) 0.8982(6) 0.6827(3) 0.0119(6) Uani 1 1 d . . . . .
C6 C 0.2515(4) 0.9415(6) 0.7831(3) 0.0137(6) Uani 1 1 d . . . . .
H6 H 0.2063(9) 0.7668(14) 0.8129(6) 0.0269(13) Uani 1 1 d . . . . .
C1 C 0.3297(4) 1.1172(6) 0.1422(3) 0.0148(6) Uani 1 1 d . . . . .
N3 N 0.3889(3) 1.0399(5) 0.8786(2) 0.0172(5) Uani 1 1 d . . . . .
H3A H 0.3329(9) 1.1015(15) 0.9447(6) 0.0303(15) Uani 1 1 d . . . . .
H3B H 0.4882(10) 0.9139(16) 0.9088(6) 0.0333(16) Uani 1 1 d . . . . .
H3C H 0.4490(10) 1.1952(15) 0.8530(7) 0.0305(16) Uani 1 1 d . . . . .
C3 C 0.2260(4) 0.9294(6) 0.4141(3) 0.0119(6) Uani 1 1 d . . . . .
C7 C 0.1016(5) 1.1266(8) 0.7533(3) 0.0253(8) Uani 1 1 d . . . . .
H7A H 0.0026(11) 1.053(3) 0.6833(9) 0.058(3) Uani 1 1 d . . . . .
H7B H 0.0401(12) 1.156(2) 0.8244(8) 0.046(2) Uani 1 1 d . . . . .
H7C H 0.1482(15) 1.3027(19) 0.7291(9) 0.052(2) Uani 1 1 d . . . . .
C4 C 0.2968(4) 0.7192(6) 0.4969(3) 0.0138(6) Uani 1 1 d . . . . .
H4A H 0.2451(12) 0.5390(15) 0.4608(7) 0.0336(16) Uani 1 1 d . . . . .
H4B H 0.4420(10) 0.7134(19) 0.5123(8) 0.0354(17) Uani 1 1 d . . . . .
C2 C 0.2219(4) 1.1100(6) 0.2321(3) 0.0160(6) Uani 1 1 d . . . . .
H2A H 0.0871(9) 1.066(2) 0.1931(7) 0.040(2) Uani 1 1 d . . . . .
H2B H 0.2245(11) 1.2975(15) 0.2663(8) 0.0365(17) Uani 1 1 d . . . . .
O5 O 0.1192(6) 0.7280(9) 0.0028(4) 0.0289(10) Uani 1 1 d . . . . .
H5A H -0.0073(10) 0.7108(18) -0.0153(8) 0.0362(17) Uani 1 1 d . . . . .
H5B H 0.1663(12) 0.5672(19) 0.0263(8) 0.0416(19) Uani 1 1 d . . . . .

loop_
_atom_site_aniso_label
_atom_site_aniso_U_11
_atom_site_aniso_U_22
_atom_site_aniso_U_33
_atom_site_aniso_U_23
_atom_site_aniso_U_13
_atom_site_aniso_U_12
O1 0.0244(17) 0.023(2) 0.016(2) -0.0011(13) 0.0089(14) -0.0014(13)
O4 0.0148(14) 0.0218(19) 0.0159(18) -0.0014(13) 0.0072(13) -0.0050(12)
O3 0.0221(15) 0.022(2) 0.0143(18) 0.0040(13) 0.0069(13) 0.0067(13)
O2 0.0179(15) 0.022(2) 0.021(2) 0.0043(14) 0.0093(14) 0.0024(12)
N1 0.0158(9) 0.0177(10) 0.0172(12) 0.0023(8) 0.0075(8) 0.0034(8)
H1 0.030(3) 0.023(3) 0.033(4) 0.005(3) 0.012(3) 0.008(3)
N2 0.0155(9) 0.0189(11) 0.0099(11) 0.0007(8) 0.0040(7) -0.0012(8)
H2 0.021(3) 0.039(4) 0.033(4) -0.006(3) 0.008(3) -0.008(3)
C5 0.0147(12) 0.0108(15) 0.0118(15) 0.0008(10) 0.0063(10) 0.0001(10)
C6 0.0148(11) 0.0161(15) 0.0112(15) 0.0003(11) 0.0052(10) -0.0008(11)
H6 0.032(3) 0.027(3) 0.024(3) 0.005(3) 0.011(2) -0.006(2)
C1 0.0167(12) 0.0156(14) 0.0141(15) -0.0022(11) 0.0079(11) -0.0022(11)
N3 0.0170(9) 0.0226(12) 0.0126(11) 0.0013(8) 0.0047(8) 0.0022(9)
H3A 0.034(3) 0.040(4) 0.018(3) 0.005(3) 0.008(3) 0.003(3)
H3B 0.035(3) 0.035(4) 0.027(4) 0.000(3) 0.000(3) 0.012(3)
H3C 0.033(3) 0.033(4) 0.024(4) -0.005(3) 0.002(3) -0.013(3)
C3 0.0116(10) 0.0169(13) 0.0077(13) -0.0004(10) 0.0029(9) -0.0009(10)
C7 0.0221(15) 0.033(2) 0.021(2) 0.0010(15) 0.0055(14) 0.0142(15)
H7A 0.027(4) 0.093(9) 0.048(6) -0.018(6) -0.008(4) 0.022(5)
H7B 0.036(4) 0.075(7) 0.031(5) -0.002(4) 0.013(3) 0.023(4)
H7C 0.060(5) 0.038(5) 0.056(6) 0.023(5) 0.011(4) 0.015(4)
C4 0.0163(13) 0.0169(14) 0.0089(16) -0.0025(11) 0.0043(10) 0.0009(11)
H4A 0.050(4) 0.023(3) 0.027(4) -0.006(3) 0.007(3) -0.004(3)
H4B 0.027(3) 0.047(4) 0.033(4) 0.013(3) 0.008(3) 0.016(3)
C2 0.0129(11) 0.0196(17) 0.0164(16) 0.0016(12) 0.0050(11) 0.0029(11)
H2A 0.022(3) 0.067(6) 0.030(4) 0.016(4) 0.006(3) -0.001(3)
H2B 0.045(4) 0.025(4) 0.042(4) 0.005(3) 0.017(3) 0.013(3)
O5 0.028(2) 0.026(2) 0.032(3) -0.0026(19) 0.0042(17) -0.0026(18)
H5A 0.027(4) 0.041(5) 0.037(4) 0.003(3) -0.001(3) 0.006(3)
H5B 0.039(4) 0.046(6) 0.039(5) 0.003(4) 0.005(3) 0.005(4)

loop_
_atom_type_symbol
_atom_type_description
_atom_type_scat_dispersion_real
_atom_type_scat_dispersion_imag
_atom_type_scat_source
C C 0.0000 0.0000 'Neutron Data Booklet, ILL Grenoble, France (2003) ISBN 0-9704143-7-4'
H H 0.0000 0.0000 'Neutron Data Booklet, ILL Grenoble, France (2003) ISBN 0-9704143-7-4'
N N 0.0000 0.0000 'Neutron Data Booklet, ILL Grenoble, France (2003) ISBN 0-9704143-7-4'
O O 0.0000 0.0000 'Neutron Data Booklet, ILL Grenoble, France (2003) ISBN 0-9704143-7-4'

loop_
_geom_angle_atom_site_label_1
_geom_angle_atom_site_label_2
_geom_angle_atom_site_label_3
_geom_angle
_geom_angle_site_symmetry_1
_geom_angle_site_symmetry_3
_geom_angle_publ_flag
H1 N1 C3 121.7(5) . . ?
H1 N1 C2 118.6(5) . . ?
C3 N1 C2 119.6(2) . . ?
H2 N2 C5 120.3(5) . . ?
H2 N2 C4 117.4(5) . . ?
C5 N2 C4 120.4(2) . . ?
O4 C5 N2 123.9(3) . . ?
O4 C5 C6 121.0(3) . . ?
N2 C5 C6 115.1(2) . . ?
H6 C6 N3 106.0(5) . . ?
H6 C6 C7 110.8(5) . . ?
N3 C6 C7 109.6(3) . . ?
H6 C6 C5 111.1(5) . . ?
N3 C6 C5 108.6(2) . . ?
C7 C6 C5 110.6(3) . . ?
O2 C1 O1 124.2(4) . . ?
O2 C1 C2 120.2(3) . . ?
O1 C1 C2 115.5(3) . . ?
H3B N3 H3C 106.3(7) . . ?
H3B N3 H3A 109.8(6) . . ?
H3C N3 H3A 105.5(7) . . ?
H3B N3 C6 113.4(5) . . ?
H3C N3 C6 110.2(5) . . ?
H3A N3 C6 111.1(5) . . ?
O3 C3 N1 123.5(3) . . ?
O3 C3 C4 121.8(3) . . ?
N1 C3 C4 114.6(2) . . ?
H7C C7 H7A 109.1(11) . . ?
H7C C7 H7B 108.7(10) . . ?
H7A C7 H7B 108.3(9) . . ?
H7C C7 C6 110.7(6) . . ?
H7A C7 C6 109.0(6) . . ?
H7B C7 C6 111.0(6) . . ?
H4A C4 H4B 108.3(8) . . ?
H4A C4 N2 107.5(5) . . ?
H4B C4 N2 109.3(5) . . ?
H4A C4 C3 109.8(5) . . ?
H4B C4 C3 109.8(5) . . ?
N2 C4 C3 112.2(2) . . ?
H2A C2 H2B 107.8(8) . . ?
H2A C2 N1 109.5(5) . . ?
H2B C2 N1 111.1(5) . . ?
H2A C2 C1 109.2(5) . . ?
H2B C2 C1 106.5(6) . . ?
N1 C2 C1 112.6(2) . . ?
H5B O5 H5A 106.6(9) . . ?

loop_
_geom_bond_atom_site_label_1
_geom_bond_atom_site_label_2
_geom_bond_distance
_geom_bond_site_symmetry_2
_geom_bond_publ_flag
O1 C1 1.252(5) . ?
O4 C5 1.236(5) . ?
O3 C3 1.225(5) . ?
O2 C1 1.240(5) . ?
N1 H1 1.014(6) . ?
N1 C3 1.335(3) . ?
N1 C2 1.456(4) . ?
N2 H2 1.024(7) . ?
N2 C5 1.336(4) . ?
N2 C4 1.447(4) . ?
C5 C6 1.523(4) . ?
C6 H6 1.094(7) . ?
C6 N3 1.494(4) . ?
C6 C7 1.518(4) . ?
C1 C2 1.520(4) . ?
N3 H3B 1.035(7) . ?
N3 H3C 1.039(7) . ?
N3 H3A 1.050(7) . ?
C3 C4 1.535(4) . ?
C7 H7C 1.079(11) . ?
C7 H7A 1.091(11) . ?
C7 H7B 1.091(9) . ?
C4 H4A 1.104(8) . ?
C4 H4B 1.107(8) . ?
C2 H2A 1.081(8) . ?
C2 H2B 1.090(9) . ?
O5 H5B 0.959(11) . ?
O5 H5A 0.967(9) . ?

loop_
_geom_hbond_atom_site_label_D
_geom_hbond_atom_site_label_H
_geom_hbond_atom_site_label_A
_geom_hbond_distance_DH
_geom_hbond_distance_HA
_geom_hbond_distance_DA
_geom_hbond_angle_DHA
_geom_hbond_site_symmetry_A
_geom_hbond_publ_flag
N3 H3C O2 1.039(7) 1.769(9) 2.778(5) 162.6(7) 2_656 yes
N3 H3A O1 1.050(7) 1.786(8) 2.821(4) 168.0(7) 1_556 yes
O5 H5A O1 0.967(9) 2.029(8) 2.980(6) 167.3(9) 2_545 yes
N2 H2 O3 1.024(7) 1.906(8) 2.901(4) 163.3(7) 2_546 yes
N1 H1 O4 1.014(6) 1.980(7) 2.954(4) 160.2(6) 2_646 yes
N3 H3B O1 1.035(7) 2.015(8) 3.005(4) 159.3(7) 2_646 yes
N3 H3B O2 1.035(7) 2.409(9) 3.170(5) 129.5(6) 2_646 yes
O5 H5B O1 0.959(11) 1.869(10) 2.825(7) 173.9(9) 1_545 yes
C2 H2B O4 1.090(9) 2.548(10) 3.183(5) 116.1(6) 2_656 yes
C6 H6 O5 1.094(7) 2.558(8) 3.280(6) 122.6(5) 1_556 yes
